data_2236512
loop_
_publ_author_name
'Hill, Tania N.'
'Kuo, C.-M.'
'Bezuidenhoudt, Barend C. B.'

_publ_section_title
;
 1-(3-Benzyl-4,6-dibenzyloxy-2-hydroxyphenyl)ethanone
;
_journal_coeditor_code NG5288
_journal_issue 10
_journal_name_full 'Acta Crystallographica Section E'
_journal_page_first o2863
_journal_paper_doi 10.1107/S160053681203588X
_journal_volume 68
_journal_year 2012
_chemical_formula_iupac 'C29 H26 O4'
_chemical_formula_moiety 'C29 H26 O4'
_chemical_formula_sum 'C29 H26 O4'
_chemical_formula_weight 438.5
_chemical_name_systematic
;
1-(3-Benzyl-4,6-dibenzyloxy-2-hydroxyphenyl)ethanone
;
_space_group_IT_number 2
_symmetry_cell_setting triclinic
_symmetry_space_group_name_Hall '-P 1'
_symmetry_space_group_name_H-M 'P -1'
_audit_creation_method 'WinGX routine CIF_UPDATE'
_cell_angle_alpha 93.412(3)
_cell_angle_beta 94.139(3)
_cell_angle_gamma 105.102(3)
_cell_formula_units_Z 2
_cell_length_a 8.2349(5)
_cell_length_b 10.5411(7)
_cell_length_c 13.5115(9)
_cell_measurement_reflns_used 5873
_cell_measurement_temperature 100(2)
_cell_measurement_theta_max 28.06
_cell_measurement_theta_min 2.42
_cell_volume 1125.66(13)
_computing_cell_refinement 'SAINT-Plus (Bruker, 2004)'
_computing_data_collection 'APEX2 (Bruker, 2005)'
_computing_data_reduction 'SAINT-Plus (Bruker, 2004)'
_computing_molecular_graphics 'DIAMOND (Brandenburg & Putz, 2005)'
_computing_publication_material 'WinGX (Farrugia, 1999)'
_computing_structure_refinement 'SHELXL97 (Sheldrick, 2008)'
_computing_structure_solution 'SHELXS97 (Sheldrick, 2008)'
_diffrn_ambient_temperature 100(2)
_diffrn_detector_area_resol_mean 512
_diffrn_measured_fraction_theta_full 0.987
_diffrn_measured_fraction_theta_max 0.987
_diffrn_measurement_device_type 'Bruker X8 APEXII 4K KappaCCD'
_diffrn_measurement_method '\f and \w scans'
_diffrn_radiation_monochromator graphite
_diffrn_radiation_source 'sealed tube'
_diffrn_radiation_type MoK\a
_diffrn_radiation_wavelength 0.71073
_diffrn_reflns_av_R_equivalents 0.0322
_diffrn_reflns_limit_h_max 9
_diffrn_reflns_limit_h_min -10
_diffrn_reflns_limit_k_max 13
_diffrn_reflns_limit_k_min -14
_diffrn_reflns_limit_l_max 17
_diffrn_reflns_limit_l_min -17
_diffrn_reflns_number 22325
_diffrn_reflns_theta_full 28.32
_diffrn_reflns_theta_max 28.32
_diffrn_reflns_theta_min 2.01
_diffrn_standards_decay_% 0
_diffrn_standards_interval_count 0
_diffrn_standards_number 0
_exptl_absorpt_coefficient_mu 0.085
_exptl_absorpt_correction_T_max 0.9974
_exptl_absorpt_correction_T_min 0.9675
_exptl_absorpt_correction_type multi-scan
_exptl_absorpt_process_details
;
(SADABS; Bruker, 2004)
;
_exptl_crystal_colour colourless
_exptl_crystal_density_diffrn 1.294
_exptl_crystal_density_method 'not measured'
_exptl_crystal_description plate
_exptl_crystal_F_000 464
_exptl_crystal_size_max 0.39
_exptl_crystal_size_mid 0.12
_exptl_crystal_size_min 0.03
_refine_diff_density_max 0.31
_refine_diff_density_min -0.219
_refine_ls_extinction_method none
_refine_ls_goodness_of_fit_ref 1.03
_refine_ls_hydrogen_treatment constr
_refine_ls_matrix_type full
_refine_ls_number_parameters 300
_refine_ls_number_reflns 5521
_refine_ls_number_restraints 0
_refine_ls_restrained_S_all 1.03
_refine_ls_R_factor_gt 0.0429
_refine_ls_shift/su_max 0.001
_refine_ls_structure_factor_coef Fsqd
_refine_ls_weighting_details 'calc w=1/[\s^2^(Fo^2^)+(0.0463P)^2^+0.2817P] where P=(Fo^2^+2Fc^2^)/3'
_refine_ls_weighting_scheme calc
_refine_ls_wR_factor_ref 0.1073
_reflns_number_gt 4071
_reflns_number_total 5521
_reflns_threshold_expression I>2\s(I)
_cod_data_source_file ng5288.cif
_cod_data_source_block I
_cod_database_code 2236512
_cod_database_fobs_code 2236512

loop_
_symmetry_equiv_pos_as_xyz
'x, y, z'
'-x, -y, -z'

loop_
_atom_site_type_symbol
_atom_site_label
_atom_site_fract_x
_atom_site_fract_y
_atom_site_fract_z
_atom_site_U_iso_or_equiv
_atom_site_adp_type
_atom_site_calc_flag
_atom_site_refinement_flags
_atom_site_occupancy
C C1 0.43123(15) 1.16936(12) 1.05832(9) 0.0158(3) Uani d . 1
C C2 0.43202(14) 1.13497(12) 0.95515(9) 0.0154(3) Uani d . 1
C C3 0.30811(15) 1.01942(12) 0.91394(9) 0.0151(3) Uani d . 1
C C4 0.19200(14) 0.94574(12) 0.97185(9) 0.0158(3) Uani d . 1
H H4 0.1099 0.8689 0.9431 0.019 Uiso calc R 1
C C5 0.19676(14) 0.98530(12) 1.07249(9) 0.0152(3) Uani d . 1
C C6 0.31383(15) 1.09821(12) 1.11786(9) 0.0153(3) Uani d . 1
C C22 0.55812(15) 1.21880(12) 0.89903(10) 0.0170(3) Uani d . 1
C C23 0.56585(17) 1.19593(13) 0.78917(10) 0.0215(3) Uani d . 1
H H23A 0.6572 1.2653 0.7672 0.032 Uiso calc R 1
H H23B 0.4581 1.1976 0.7541 0.032 Uiso calc R 1
H H23C 0.5873 1.1099 0.7744 0.032 Uiso calc R 1
C C31 0.22496(15) 0.85555(13) 0.66335(9) 0.0194(3) Uani d . 1
C C32 0.27035(17) 0.74395(14) 0.63042(11) 0.0254(3) Uani d . 1
H H32 0.2723 0.6771 0.6743 0.031 Uiso calc R 1
C C33 0.3130(2) 0.72889(16) 0.53403(12) 0.0343(4) Uani d . 1
H H33 0.3438 0.6518 0.5121 0.041 Uiso calc R 1
C C34 0.3109(2) 0.82508(17) 0.46990(12) 0.0418(4) Uani d . 1
H H34 0.3415 0.8151 0.404 0.05 Uiso calc R 1
C C35 0.2642(3) 0.93618(17) 0.50191(12) 0.0454(5) Uani d . 1
H H35 0.2619 1.0026 0.4577 0.054 Uiso calc R 1
C C36 0.2208(2) 0.95114(15) 0.59800(11) 0.0329(4) Uani d . 1
H H36 0.1879 1.0276 0.6193 0.039 Uiso calc R 1
C C37 0.18315(16) 0.87355(13) 0.76859(10) 0.0210(3) Uani d . 1
H H37A 0.0707 0.8907 0.7697 0.025 Uiso calc R 1
H H37B 0.182 0.7934 0.8035 0.025 Uiso calc R 1
C C51 -0.11328(15) 0.72877(12) 1.18251(10) 0.0167(3) Uani d . 1
C C52 -0.25410(16) 0.62077(13) 1.16099(10) 0.0213(3) Uani d . 1
H H52 -0.2897 0.5881 1.0937 0.026 Uiso calc R 1
C C53 -0.34264(17) 0.56061(13) 1.23669(11) 0.0250(3) Uani d . 1
H H53 -0.4384 0.4872 1.2212 0.03 Uiso calc R 1
C C54 -0.29123(17) 0.60767(13) 1.33487(11) 0.0247(3) Uani d . 1
H H54 -0.3526 0.5674 1.3868 0.03 Uiso calc R 1
C C55 -0.15038(17) 0.71347(13) 1.35738(10) 0.0241(3) Uani d . 1
H H55 -0.114 0.7449 1.4248 0.029 Uiso calc R 1
C C56 -0.06189(16) 0.77387(13) 1.28112(10) 0.0210(3) Uani d . 1
H H56 0.0345 0.8466 1.2969 0.025 Uiso calc R 1
C C57 -0.02121(15) 0.79066(12) 1.09773(9) 0.0167(3) Uani d . 1
H H57A 0.0447 0.7329 1.07 0.02 Uiso calc R 1
H H57B -0.1032 0.8025 1.0441 0.02 Uiso calc R 1
C C61 0.25514(15) 1.26065(12) 1.25126(9) 0.0171(3) Uani d . 1
C C62 0.23856(17) 1.29554(13) 1.35037(10) 0.0237(3) Uani d . 1
H H62 0.2714 1.2461 1.401 0.028 Uiso calc R 1
C C63 0.17508(19) 1.40109(14) 1.37632(11) 0.0299(3) Uani d . 1
H H63 0.1636 1.4227 1.4443 0.036 Uiso calc R 1
C C64 0.12837(18) 1.47526(14) 1.30383(11) 0.0281(3) Uani d . 1
H H64 0.0845 1.5475 1.3217 0.034 Uiso calc R 1
C C65 0.14603(17) 1.44345(13) 1.20536(11) 0.0240(3) Uani d . 1
H H65 0.115 1.4943 1.1552 0.029 Uiso calc R 1
C C66 0.20922(15) 1.33692(12) 1.17949(10) 0.0194(3) Uani d . 1
H H66 0.2211 1.316 1.1115 0.023 Uiso calc R 1
C C67 0.32122(16) 1.14155(12) 1.22660(9) 0.0179(3) Uani d . 1
H H67A 0.4402 1.1616 1.255 0.022 Uiso calc R 1
H H67B 0.2559 1.0666 1.2604 0.022 Uiso calc R 1
O O1 0.54647(11) 1.27487(9) 1.10477(7) 0.0203(2) Uani d . 1
H H1 0.6119 1.3115 1.0638 0.03 Uiso calc R 1
O O2 0.66614(11) 1.31535(9) 0.94318(7) 0.0221(2) Uani d . 1
O O3 0.31270(10) 0.98499(8) 0.81615(6) 0.0183(2) Uani d . 1
O O5 0.08963(10) 0.91597(8) 1.13482(6) 0.0175(2) Uani d . 1

loop_
_atom_site_aniso_label
_atom_site_aniso_U_11
_atom_site_aniso_U_22
_atom_site_aniso_U_33
_atom_site_aniso_U_12
_atom_site_aniso_U_13
_atom_site_aniso_U_23
C1 0.0144(5) 0.0145(6) 0.0184(7) 0.0044(5) 0.0002(5) 0.0005(5)
C2 0.0146(5) 0.0159(6) 0.0166(6) 0.0053(5) 0.0023(5) 0.0019(5)
C3 0.0151(5) 0.0172(6) 0.0144(6) 0.0069(5) 0.0015(5) 0.0017(5)
C4 0.0146(5) 0.0152(6) 0.0174(7) 0.0042(5) 0.0006(5) 0.0002(5)
C5 0.0136(5) 0.0171(6) 0.0166(7) 0.0059(5) 0.0029(5) 0.0043(5)
C6 0.0164(6) 0.0161(6) 0.0147(6) 0.0065(5) 0.0010(5) 0.0017(5)
C22 0.0159(6) 0.0158(6) 0.0207(7) 0.0062(5) 0.0026(5) 0.0034(5)
C23 0.0237(6) 0.0194(6) 0.0206(7) 0.0026(5) 0.0074(5) 0.0034(5)
C31 0.0176(6) 0.0210(6) 0.0161(7) 0.0004(5) -0.0009(5) -0.0019(5)
C32 0.0279(7) 0.0228(7) 0.0239(8) 0.0055(6) -0.0016(6) -0.0016(6)
C33 0.0367(8) 0.0356(9) 0.0286(9) 0.0099(7) 0.0021(7) -0.0130(7)
C34 0.0515(10) 0.0480(10) 0.0176(8) -0.0010(8) 0.0087(7) -0.0076(7)
C35 0.0760(13) 0.0357(9) 0.0200(8) 0.0061(9) 0.0027(8) 0.0075(7)
C36 0.0527(10) 0.0259(8) 0.0208(8) 0.0129(7) -0.0005(7) 0.0005(6)
C37 0.0188(6) 0.0218(7) 0.0182(7) -0.0010(5) 0.0005(5) -0.0022(5)
C51 0.0160(6) 0.0157(6) 0.0203(7) 0.0067(5) 0.0034(5) 0.0039(5)
C52 0.0211(6) 0.0182(6) 0.0238(7) 0.0041(5) 0.0016(5) 0.0014(5)
C53 0.0220(6) 0.0177(6) 0.0345(8) 0.0022(5) 0.0061(6) 0.0054(6)
C54 0.0285(7) 0.0213(7) 0.0284(8) 0.0088(6) 0.0137(6) 0.0109(6)
C55 0.0317(7) 0.0227(7) 0.0196(7) 0.0082(6) 0.0066(6) 0.0039(6)
C56 0.0227(6) 0.0188(6) 0.0205(7) 0.0028(5) 0.0039(5) 0.0032(5)
C57 0.0157(6) 0.0156(6) 0.0174(7) 0.0017(5) 0.0016(5) 0.0001(5)
C61 0.0153(6) 0.0157(6) 0.0180(7) 0.0001(5) 0.0022(5) 0.0000(5)
C62 0.0291(7) 0.0227(7) 0.0190(7) 0.0058(6) 0.0029(5) 0.0021(5)
C63 0.0416(8) 0.0260(7) 0.0230(8) 0.0094(6) 0.0105(6) -0.0022(6)
C64 0.0322(8) 0.0185(7) 0.0355(9) 0.0078(6) 0.0120(6) 0.0006(6)
C65 0.0229(7) 0.0189(7) 0.0300(8) 0.0041(5) 0.0036(6) 0.0055(6)
C66 0.0188(6) 0.0199(6) 0.0181(7) 0.0025(5) 0.0030(5) 0.0011(5)
C67 0.0196(6) 0.0181(6) 0.0157(7) 0.0044(5) 0.0010(5) 0.0013(5)
O1 0.0191(4) 0.0186(5) 0.0192(5) -0.0016(3) 0.0028(4) -0.0012(4)
O2 0.0206(5) 0.0203(5) 0.0223(5) -0.0003(4) 0.0031(4) 0.0018(4)
O3 0.0182(4) 0.0204(5) 0.0131(5) 0.0000(3) 0.0027(3) -0.0016(4)
O5 0.0176(4) 0.0169(4) 0.0157(5) -0.0001(3) 0.0033(3) 0.0016(3)

loop_
_atom_type_symbol
_atom_type_description
_atom_type_scat_dispersion_real
_atom_type_scat_dispersion_imag
_atom_type_scat_source
C C 0.0033 0.0016 'International Tables Vol C Tables 4.2.6.8 and 6.1.1.4'
H H 0 0 'International Tables Vol C Tables 4.2.6.8 and 6.1.1.4'
O O 0.0106 0.006 'International Tables Vol C Tables 4.2.6.8 and 6.1.1.4'

loop_
_geom_angle_atom_site_label_1
_geom_angle_atom_site_label_2
_geom_angle_atom_site_label_3
_geom_angle
O1 C1 C6 115.78(11)
O1 C1 C2 120.94(11)
C6 C1 C2 123.28(11)
C1 C2 C3 116.48(11)
C1 C2 C22 118.76(11)
C3 C2 C22 124.76(11)
O3 C3 C4 122.45(11)
O3 C3 C2 116.19(10)
C4 C3 C2 121.34(11)
C3 C4 C5 119.44(11)
C3 C4 H4 120.3
C5 C4 H4 120.3
O5 C5 C4 122.82(11)
O5 C5 C6 114.76(11)
C4 C5 C6 122.40(11)
C1 C6 C5 117.01(11)
C1 C6 C67 119.98(11)
C5 C6 C67 122.97(11)
O2 C22 C2 119.75(11)
O2 C22 C23 116.79(11)
C2 C22 C23 123.46(11)
C22 C23 H23A 109.5
C22 C23 H23B 109.5
H23A C23 H23B 109.5
C22 C23 H23C 109.5
H23A C23 H23C 109.5
H23B C23 H23C 109.5
C32 C31 C36 118.94(13)
C32 C31 C37 120.53(12)
C36 C31 C37 120.53(12)
C31 C32 C33 120.51(14)
C31 C32 H32 119.7
C33 C32 H32 119.7
C34 C33 C32 120.27(15)
C34 C33 H33 119.9
C32 C33 H33 119.9
C33 C34 C35 119.57(15)
C33 C34 H34 120.2
C35 C34 H34 120.2
C34 C35 C36 120.26(16)
C34 C35 H35 119.9
C36 C35 H35 119.9
C35 C36 C31 120.44(15)
C35 C36 H36 119.8
C31 C36 H36 119.8
O3 C37 C31 106.67(10)
O3 C37 H37A 110.4
C31 C37 H37A 110.4
O3 C37 H37B 110.4
C31 C37 H37B 110.4
H37A C37 H37B 108.6
C56 C51 C52 118.79(12)
C56 C51 C57 122.41(11)
C52 C51 C57 118.80(11)
C53 C52 C51 120.78(13)
C53 C52 H52 119.6
C51 C52 H52 119.6
C54 C53 C52 119.87(12)
C54 C53 H53 120.1
C52 C53 H53 120.1
C53 C54 C55 119.98(12)
C53 C54 H54 120
C55 C54 H54 120
C54 C55 C56 120.00(13)
C54 C55 H55 120
C56 C55 H55 120
C51 C56 C55 120.58(12)
C51 C56 H56 119.7
C55 C56 H56 119.7
O5 C57 C51 108.42(10)
O5 C57 H57A 110
C51 C57 H57A 110
O5 C57 H57B 110
C51 C57 H57B 110
H57A C57 H57B 108.4
C66 C61 C62 117.80(12)
C66 C61 C67 123.21(11)
C62 C61 C67 118.99(12)
C63 C62 C61 121.13(13)
C63 C62 H62 119.4
C61 C62 H62 119.4
C64 C63 C62 120.33(13)
C64 C63 H63 119.8
C62 C63 H63 119.8
C65 C64 C63 119.43(13)
C65 C64 H64 120.3
C63 C64 H64 120.3
C64 C65 C66 120.09(13)
C64 C65 H65 120
C66 C65 H65 120
C61 C66 C65 121.21(12)
C61 C66 H66 119.4
C65 C66 H66 119.4
C6 C67 C61 116.24(11)
C6 C67 H67A 108.2
C61 C67 H67A 108.2
C6 C67 H67B 108.2
C61 C67 H67B 108.2
H67A C67 H67B 107.4
C1 O1 H1 109.5
C3 O3 C37 118.66(9)
C5 O5 C57 118.65(9)

loop_
_geom_bond_atom_site_label_1
_geom_bond_atom_site_label_2
_geom_bond_distance
C1 O1 1.3462(14)
C1 C6 1.3966(17)
C1 C2 1.4202(17)
C2 C3 1.4228(16)
C2 C22 1.4660(17)
C3 O3 1.3551(15)
C3 C4 1.3867(17)
C4 C5 1.3931(17)
C4 H4 0.95
C5 O5 1.3661(14)
C5 C6 1.3970(16)
C6 C67 1.5046(17)
C22 O2 1.2499(15)
C22 C23 1.4983(18)
C23 H23A 0.98
C23 H23B 0.98
C23 H23C 0.98
C31 C32 1.3829(19)
C31 C36 1.384(2)
C31 C37 1.4997(18)
C32 C33 1.384(2)
C32 H32 0.95
C33 C34 1.375(2)
C33 H33 0.95
C34 C35 1.380(2)
C34 H34 0.95
C35 C36 1.382(2)
C35 H35 0.95
C36 H36 0.95
C37 O3 1.4454(14)
C37 H37A 0.99
C37 H37B 0.99
C51 C56 1.3852(18)
C51 C52 1.3962(17)
C51 C57 1.5064(17)
C52 C53 1.3870(19)
C52 H52 0.95
C53 C54 1.384(2)
C53 H53 0.95
C54 C55 1.3843(19)
C54 H54 0.95
C55 C56 1.3938(18)
C55 H55 0.95
C56 H56 0.95
C57 O5 1.4339(14)
C57 H57A 0.99
C57 H57B 0.99
C61 C66 1.3885(18)
C61 C62 1.3933(18)
C61 C67 1.5217(18)
C62 C63 1.3846(19)
C62 H62 0.95
C63 C64 1.383(2)
C63 H63 0.95
C64 C65 1.380(2)
C64 H64 0.95
C65 C66 1.3920(19)
C65 H65 0.95
C66 H66 0.95
C67 H67A 0.99
C67 H67B 0.99
O1 H1 0.84

loop_
_geom_hbond_atom_site_label_D
_geom_hbond_atom_site_label_H
_geom_hbond_atom_site_label_A
_geom_hbond_site_symmetry_A
_geom_hbond_distance_DH
_geom_hbond_distance_HA
_geom_hbond_distance_DA
_geom_hbond_angle_DHA
C56 H56 O5 . 0.95 2.39 2.7282(15) 100.7
C67 H67B O5 . 0.99 2.34 2.7882(15) 106.4
O1 H1 O2 . 0.84 1.72 2.4744(13) 148.2
C57 H57A O2 2_677 0.99 2.58 3.4592(16) 148.4
C23 H23B Cg3 2_577 0.98 2.83 3.6790(16) 145
C57 H57B Cg1 2_577 0.99 2.64 3.5106(14) 146

loop_
_geom_torsion_atom_site_label_1
_geom_torsion_atom_site_label_2
_geom_torsion_atom_site_label_3
_geom_torsion_atom_site_label_4
_geom_torsion
O1 C1 C2 C3 178.13(11)
C6 C1 C2 C3 -1.90(18)
O1 C1 C2 C22 -1.70(17)
C6 C1 C2 C22 178.27(11)
C1 C2 C3 O3 -178.13(10)
C22 C2 C3 O3 1.69(18)
C1 C2 C3 C4 0.70(17)
C22 C2 C3 C4 -179.48(12)
O3 C3 C4 C5 178.61(11)
C2 C3 C4 C5 -0.14(18)
C3 C4 C5 O5 -178.20(11)
C3 C4 C5 C6 0.70(18)
O1 C1 C6 C5 -177.61(11)
C2 C1 C6 C5 2.42(18)
O1 C1 C6 C67 0.22(17)
C2 C1 C6 C67 -179.75(11)
O5 C5 C6 C1 177.20(10)
C4 C5 C6 C1 -1.78(18)
O5 C5 C6 C67 -0.56(17)
C4 C5 C6 C67 -179.54(11)
C1 C2 C22 O2 2.78(18)
C3 C2 C22 O2 -177.04(12)
C1 C2 C22 C23 -177.02(12)
C3 C2 C22 C23 3.16(19)
C36 C31 C32 C33 0.8(2)
C37 C31 C32 C33 -178.39(13)
C31 C32 C33 C34 0.1(2)
C32 C33 C34 C35 -0.7(3)
C33 C34 C35 C36 0.4(3)
C34 C35 C36 C31 0.5(3)
C32 C31 C36 C35 -1.1(2)
C37 C31 C36 C35 178.08(14)
C32 C31 C37 O3 114.05(13)
C36 C31 C37 O3 -65.12(16)
C56 C51 C52 C53 0.88(19)
C57 C51 C52 C53 179.95(12)
C51 C52 C53 C54 -0.1(2)
C52 C53 C54 C55 -0.9(2)
C53 C54 C55 C56 1.0(2)
C52 C51 C56 C55 -0.74(19)
C57 C51 C56 C55 -179.78(12)
C54 C55 C56 C51 -0.2(2)
C56 C51 C57 O5 -14.90(16)
C52 C51 C57 O5 166.07(11)
C66 C61 C62 C63 1.32(19)
C67 C61 C62 C63 -178.38(13)
C61 C62 C63 C64 -0.7(2)
C62 C63 C64 C65 -0.2(2)
C63 C64 C65 C66 0.5(2)
C62 C61 C66 C65 -1.04(18)
C67 C61 C66 C65 178.65(12)
C64 C65 C66 C61 0.2(2)
C1 C6 C67 C61 76.07(15)
C5 C6 C67 C61 -106.24(14)
C66 C61 C67 C6 -7.73(17)
C62 C61 C67 C6 171.96(11)
C4 C3 O3 C37 5.21(17)
C2 C3 O3 C37 -175.98(11)
C31 C37 O3 C3 -177.49(10)
C4 C5 O5 C57 6.31(17)
C6 C5 O5 C57 -172.67(10)
C51 C57 O5 C5 174.63(10)

loop_
_cod_related_entry_id
_cod_related_entry_database
_cod_related_entry_code
1 ChemSpider 30658135
